data_7213001
loop_
_publ_author_name
'Bryce, Martin R.'
'Lay, Alexander K.'
'Chesney, Antony'
'Batsanov, Andrei S.'
'Howard, Judith A. K.'
'Buser, Urs'
'Gerson, Fabian'
'Merstetter, Pascal'

_publ_section_title
;
 The radical ions of acenaphtho[1,2-b][1,4]dithiine derivatives and
 acenaphtho[1,2-b][1,4]oxathiine: Solution EPR and ENDOR studies. The
 X-ray crystal structures of
 8,9-bis(methylsulfanyl)acenaphtho[1,2-b][1,4]dithiine and its complexes
 with 7,7,8,8-tetracyano-p-quinodimethane (TCNQ), 2,5-dibromo-TCNQ and
 iodine
;
_journal_issue 4
_journal_name_full 'Journal of the Chemical Society, Perkin Transactions 2'
_journal_page_first 755
_journal_paper_doi 10.1039/a809872g
_journal_year 1999
_chemical_formula_moiety 'C12 H4 N4, C16 H10 S4 Br2'
_chemical_formula_sum 'C28 H14 Br2 N4 S4'
_chemical_formula_weight 694.49
_chemical_melting_point ?
_chemical_name_systematic
; 
 8,9-di(methylsulfanyl)acenaphthyleno[1,2-b][1,4]dithiine 
 2,5-dibromo-7,7,8,8-tetracyano-p-quinodimethane (1:1)
;
_space_group_IT_number 2
_symmetry_cell_setting triclinic
_symmetry_space_group_name_Hall '-P 1'
_symmetry_space_group_name_H-M 'P -1'
_atom_sites_solution_hydrogens difmap
_atom_sites_solution_primary direct
_atom_sites_solution_secondary difmap
_audit_creation_method SHELXL
_cell_angle_alpha 77.29(1)
_cell_angle_beta 83.47(1)
_cell_angle_gamma 89.59(1)
_cell_formula_units_Z 2
_cell_length_a 7.848(1)
_cell_length_b 10.295(1)
_cell_length_c 17.309(1)
_cell_measurement_reflns_used 512
_cell_measurement_temperature 150(2)
_cell_measurement_theta_max 20
_cell_measurement_theta_min 12
_cell_volume 1355.1(2)
_computing_cell_refinement 'Siemens SMART'
_computing_data_collection 'Siemens SMART'
_computing_data_reduction 'Siemens SAINT'
_computing_molecular_graphics 'SHELXTL Version 5/VMS'
_computing_publication_material 'SHELXTL Version 5/VMS'
_computing_structure_refinement 'SHELXL-93 (Sheldrick, 1993)'
_computing_structure_solution 'SHELXS-86 (Sheldrick, 1990)'
_diffrn_ambient_temperature 150(2)
_diffrn_measurement_device 'Siemens CCD area detector'
_diffrn_measurement_method '\w scan in 0.3\% frames, 20 s/frame'
_diffrn_radiation_monochromator graphite
_diffrn_radiation_source 'fine-focus sealed tube'
_diffrn_radiation_type MoK\a
_diffrn_radiation_wavelength 0.71073
_diffrn_reflns_av_R_equivalents 0.0287
_diffrn_reflns_av_sigmaI/netI 0.0480
_diffrn_reflns_limit_h_max 10
_diffrn_reflns_limit_h_min -11
_diffrn_reflns_limit_k_max 14
_diffrn_reflns_limit_k_min -14
_diffrn_reflns_limit_l_max 22
_diffrn_reflns_limit_l_min -23
_diffrn_reflns_number 13741
_diffrn_reflns_theta_max 30.53
_diffrn_reflns_theta_min 2.03
_diffrn_standards_number 0
_exptl_absorpt_coefficient_mu 3.326
_exptl_absorpt_correction_T_max 0.9065
_exptl_absorpt_correction_T_min 0.5911
_exptl_absorpt_correction_type semiempirical
_exptl_crystal_colour black
_exptl_crystal_density_diffrn 1.702
_exptl_crystal_description plate
_exptl_crystal_F_000 688
_exptl_crystal_size_max 0.36
_exptl_crystal_size_mid 0.13
_exptl_crystal_size_min 0.08
_refine_diff_density_max 0.490
_refine_diff_density_min -0.522
_refine_diff_density_rms 0.091
_refine_ls_extinction_coef 0.0104(5)
_refine_ls_extinction_expression Fc^*^=kFc[1+0.001xFc^2^\l^3^/sin(2\q)]^-1/4^
_refine_ls_extinction_method SHELXL
_refine_ls_goodness_of_fit_all 1.108
_refine_ls_goodness_of_fit_obs 1.067
_refine_ls_hydrogen_treatment refall
_refine_ls_matrix_type full
_refine_ls_number_parameters 400
_refine_ls_number_reflns 7121
_refine_ls_number_restraints 0
_refine_ls_restrained_S_all 1.137
_refine_ls_restrained_S_obs 1.067
_refine_ls_R_factor_all 0.0540
_refine_ls_R_factor_obs 0.0344
_refine_ls_shift/esd_max 0.001
_refine_ls_shift/esd_mean 0.000
_refine_ls_structure_factor_coef Fsqd
_refine_ls_weighting_details 'w=1/[\s^2^(Fo^2^)+(0.0191P)^2^+1.0675P] where P=(Fo^2^+2Fc^2^)/3'
_refine_ls_weighting_scheme calc
_refine_ls_wR_factor_all 0.0809
_refine_ls_wR_factor_obs 0.0671
_reflns_number_observed 5664
_reflns_number_total 7147
_reflns_observed_criterion >2sigma(I)
_cod_data_source_file 809872gsup1.cif
_cod_data_source_block 5:Br2TCNQ
_cod_depositor_comments
;
The following automatic conversions were performed:

'_chemical_melting_point' value 'not measured' was changed to '?' -
the value is undefined or not given.

'_symmetry_cell_setting' value
'Triclinic' changed to 'triclinic' according to
/home/saulius/struct/CIF-dictionaries/cif_core.dic dictionary named
'cif_core.dic' version 2.4.2 from 2011-04-26.

Automatic conversion script
Id: cif_fix_values 1891 2012-01-12 08:04:46Z andrius 

The following automatic conversions were performed:

'_refine_ls_weighting_scheme' value 'calc
w=1/[\s^2^(Fo^2^)+(0.0191P)^2^+1.0675P] where P=(Fo^2^+2Fc^2^)/3' was
changed to 'calc'. New tag '_refine_ls_weighting_details' was
created. The value of the new tag was set to
'w=1/[\s^2^(Fo^2^)+(0.0191P)^2^+1.0675P] where P=(Fo^2^+2Fc^2^)/3'.

Automatic conversion script
Id: cif_fix_values 3143 2015-03-26 13:38:13Z robertas 
;
_cod_original_sg_symbol_H-M 'P-1   '
_cod_database_code 7213001

loop_
_symmetry_equiv_pos_as_xyz
'x, y, z'
'-x, -y, -z'

loop_
_atom_site_aniso_label
_atom_site_aniso_U_11
_atom_site_aniso_U_22
_atom_site_aniso_U_33
_atom_site_aniso_U_23
_atom_site_aniso_U_13
_atom_site_aniso_U_12
Br2 0.02607(14) 0.01177(12) 0.02244(15) -0.00270(9) 0.00108(11) 0.00000(9)
Br5 0.0319(2) 0.01222(13) 0.02380(15) -0.00335(10) 0.00466(11) -0.00210(10)
C01 0.0162(11) 0.0158(12) 0.0177(13) -0.0031(9) -0.0037(10) -0.0009(9)
C02 0.0185(12) 0.0137(11) 0.0201(13) -0.0035(9) -0.0054(10) -0.0005(9)
C03 0.0198(12) 0.0149(12) 0.0182(13) -0.0037(10) -0.0011(10) -0.0020(10)
C04 0.0178(12) 0.0165(12) 0.0152(12) -0.0036(9) -0.0023(10) -0.0011(9)
C05 0.0190(12) 0.0118(11) 0.0192(13) -0.0026(9) -0.0028(10) -0.0003(9)
C06 0.0215(13) 0.0143(12) 0.0183(13) -0.0020(10) 0.0009(11) -0.0032(10)
C07 0.0192(12) 0.0161(12) 0.0200(13) -0.0055(10) -0.0030(10) -0.0001(9)
C08 0.0216(13) 0.0164(12) 0.0192(13) -0.0035(10) -0.0011(10) -0.0016(10)
C71 0.0226(13) 0.0222(14) 0.0223(14) -0.0081(11) 0.0000(11) 0.0017(10)
C72 0.0232(13) 0.0174(12) 0.0240(14) -0.0084(11) -0.0026(11) 0.0026(10)
C81 0.0288(14) 0.0196(13) 0.0211(14) -0.0105(11) 0.0010(12) 0.0010(11)
C82 0.0266(14) 0.0179(13) 0.0222(14) -0.0053(10) 0.0026(11) -0.0007(10)
N71 0.0380(15) 0.0240(13) 0.034(2) -0.0110(11) 0.0042(12) 0.0026(11)
N72 0.0308(13) 0.0301(14) 0.0278(14) -0.0062(11) 0.0042(11) 0.0003(11)
N81 0.0406(15) 0.0253(13) 0.0280(14) -0.0068(11) 0.0065(12) -0.0017(11)
N82 0.051(2) 0.0228(13) 0.032(2) -0.0123(11) 0.0114(13) -0.0055(12)
S1 0.0263(3) 0.0210(3) 0.0219(4) -0.0091(3) -0.0034(3) 0.0045(3)
S2 0.0265(3) 0.0273(4) 0.0212(3) -0.0064(3) 0.0024(3) -0.0077(3)
S3 0.0377(4) 0.0411(5) 0.0290(4) -0.0226(4) 0.0077(3) -0.0097(4)
S4 0.0403(4) 0.0393(4) 0.0175(4) -0.0058(3) 0.0034(3) -0.0029(3)
C1 0.0173(12) 0.0210(13) 0.0186(13) -0.0070(10) -0.0031(10) 0.0000(10)
C2 0.0230(13) 0.0232(14) 0.0205(14) -0.0066(11) -0.0052(11) -0.0021(11)
C3 0.0225(14) 0.034(2) 0.0197(14) -0.0042(12) -0.0035(11) -0.0029(12)
C4 0.0214(13) 0.037(2) 0.0214(15) -0.0121(12) -0.0019(11) 0.0015(12)
C5 0.0270(15) 0.033(2) 0.033(2) -0.0195(14) -0.0060(13) 0.0106(12)
C6 0.034(2) 0.0243(15) 0.039(2) -0.0147(13) -0.0093(14) 0.0088(12)
C7 0.0299(15) 0.0206(14) 0.031(2) -0.0070(12) -0.0079(13) 0.0022(12)
C8 0.0205(13) 0.0216(13) 0.0203(13) -0.0055(10) -0.0072(11) 0.0018(10)
C9 0.0180(12) 0.0221(13) 0.0187(13) -0.0071(10) -0.0054(10) 0.0010(10)
C10 0.0185(13) 0.0301(15) 0.0243(15) -0.0119(12) -0.0046(11) 0.0045(11)
C11 0.0179(12) 0.0199(12) 0.0174(13) -0.0071(10) -0.0020(10) 0.0018(10)
C12 0.0179(12) 0.0220(13) 0.0170(13) -0.0057(10) -0.0005(10) -0.0020(10)
C13 0.0182(12) 0.0290(14) 0.0195(14) -0.0123(11) 0.0006(10) 0.0002(10)
C14 0.0207(13) 0.0294(15) 0.0198(14) -0.0098(11) 0.0019(11) -0.0006(11)
C15 0.065(3) 0.048(2) 0.033(2) -0.015(2) 0.002(2) -0.027(2)
C16 0.038(2) 0.034(2) 0.030(2) 0.0043(14) -0.005(2) -0.0049(15)

loop_
_atom_site_label
_atom_site_type_symbol
_atom_site_fract_x
_atom_site_fract_y
_atom_site_fract_z
_atom_site_U_iso_or_equiv
_atom_site_thermal_displace_type
_atom_site_occupancy
_atom_site_calc_flag
Br2 Br 0.46545(3) 0.43384(2) 0.38499(2) 0.02056(8) Uani 1 d
Br5 Br 0.58345(4) 1.08612(2) 0.28033(2) 0.02336(8) Uani 1 d
C01 C 0.6155(3) 0.6805(2) 0.2809(2) 0.0165(5) Uani 1 d
C02 C 0.5018(3) 0.6202(2) 0.3518(2) 0.0172(5) Uani 1 d
C03 C 0.4139(3) 0.6950(2) 0.3974(2) 0.0177(5) Uani 1 d
H03 H 0.3390(36) 0.6553(28) 0.4445(18) 0.017(7) Uiso 1 d
C04 C 0.4303(3) 0.8389(2) 0.3812(2) 0.0165(5) Uani 1 d
C05 C 0.5435(3) 0.9002(2) 0.3102(2) 0.0168(5) Uani 1 d
C06 C 0.6276(3) 0.8252(2) 0.2637(2) 0.0185(5) Uani 1 d
H06 H 0.6995(38) 0.8629(30) 0.2194(19) 0.022(8) Uiso 1 d
C07 C 0.7100(3) 0.6146(2) 0.2293(2) 0.0181(5) Uani 1 d
C08 C 0.3413(3) 0.9040(3) 0.4349(2) 0.0192(5) Uani 1 d
C71 C 0.7294(3) 0.4728(3) 0.2375(2) 0.0221(6) Uani 1 d
C72 C 0.8129(3) 0.6899(3) 0.1593(2) 0.0210(5) Uani 1 d
C81 C 0.2314(4) 0.8314(3) 0.5027(2) 0.0225(6) Uani 1 d
C82 C 0.3510(4) 1.0437(3) 0.4355(2) 0.0225(6) Uani 1 d
N71 N 0.7626(3) 0.3644(3) 0.2372(2) 0.0320(6) Uani 1 d
N72 N 0.8974(3) 0.7467(3) 0.1038(2) 0.0302(6) Uani 1 d
N81 N 0.1411(3) 0.7782(2) 0.5574(2) 0.0319(6) Uani 1 d
N82 N 0.3492(4) 1.1488(3) 0.4473(2) 0.0354(6) Uani 1 d
S1 S 0.32361(9) 0.51326(7) 0.17628(4) 0.02236(15) Uani 1 d
S2 S 0.40237(9) 0.82997(7) 0.09321(4) 0.0252(2) Uani 1 d
S3 S 0.27400(11) 0.46394(9) 0.01657(5) 0.0345(2) Uani 1 d
S4 S 0.34917(11) 0.77511(8) -0.06411(5) 0.0330(2) Uani 1 d
C1 C 0.1133(3) 0.6325(3) 0.2891(2) 0.0185(5) Uani 1 d
C2 C 0.0326(3) 0.5299(3) 0.3464(2) 0.0217(5) Uani 1 d
H2 H 0.0420(37) 0.4393(31) 0.3441(18) 0.021(8) Uiso 1 d
C3 C -0.0763(4) 0.5643(3) 0.4106(2) 0.0257(6) Uani 1 d
H3 H -0.1314(45) 0.4893(36) 0.4496(22) 0.040(10) Uiso 1 d
C4 C -0.1022(4) 0.6933(3) 0.4180(2) 0.0259(6) Uani 1 d
H4 H -0.1716(48) 0.7127(38) 0.4629(24) 0.049(11) Uiso 1 d
C5 C -0.0308(4) 0.9411(3) 0.3557(2) 0.0290(7) Uani 1 d
H5 H -0.0956(42) 0.9692(33) 0.4002(21) 0.033(9) Uiso 1 d
C6 C 0.0553(4) 1.0316(3) 0.2927(2) 0.0308(7) Uani 1 d
H6 H 0.0448(44) 1.1245(37) 0.2929(22) 0.041(10) Uiso 1 d
C7 C 0.1595(4) 0.9917(3) 0.2295(2) 0.0266(6) Uani 1 d
H7 H 0.2195(41) 1.0595(33) 0.1865(20) 0.031(9) Uiso 1 d
C8 C 0.1744(3) 0.8580(3) 0.2318(2) 0.0203(5) Uani 1 d
C9 C 0.0841(3) 0.7654(3) 0.2965(2) 0.0189(5) Uani 1 d
C10 C -0.0194(3) 0.8013(3) 0.3592(2) 0.0232(6) Uani 1 d
C11 C 0.2355(3) 0.6434(3) 0.2167(2) 0.0180(5) Uani 1 d
C12 C 0.2697(3) 0.7751(3) 0.1827(2) 0.0189(5) Uani 1 d
C13 C 0.3107(3) 0.5823(3) 0.0729(2) 0.0214(5) Uani 1 d
C14 C 0.3429(3) 0.7110(3) 0.0393(2) 0.0229(6) Uani 1 d
C15 C 0.1115(6) 0.3554(5) 0.0782(3) 0.0480(11) Uani 1 d
H151 H 0.1455(65) 0.3161(51) 0.1243(34) 0.085(18) Uiso 1 d
H152 H 0.0166(78) 0.4066(61) 0.0886(36) 0.109(22) Uiso 1 d
H153 H 0.0899(64) 0.2981(53) 0.0513(33) 0.088(17) Uiso 1 d
C16 C 0.2017(5) 0.9120(4) -0.0666(2) 0.0359(8) Uani 1 d
H161 H 0.2614(46) 0.9934(37) -0.0595(22) 0.043(10) Uiso 1 d
H162 H 0.1025(49) 0.8831(37) -0.0295(24) 0.046(11) Uiso 1 d
H163 H 0.1623(51) 0.9328(40) -0.1200(26) 0.057(12) Uiso 1 d

loop_
_atom_type_symbol
_atom_type_description
_atom_type_scat_dispersion_real
_atom_type_scat_dispersion_imag
_atom_type_scat_source
C C 0.0033 0.0016 'International Tables Vol C Tables 4.2.6.8 and 6.1.1.4'
H H 0.0000 0.0000 'International Tables Vol C Tables 4.2.6.8 and 6.1.1.4'
N N 0.0061 0.0033 'International Tables Vol C Tables 4.2.6.8 and 6.1.1.4'
S S 0.1246 0.1234 'International Tables Vol C Tables 4.2.6.8 and 6.1.1.4'
Br Br -0.2901 2.4595 'International Tables Vol C Tables 4.2.6.8 and 6.1.1.4'

loop_
_exptl_crystal_face_index_h
_exptl_crystal_face_index_k
_exptl_crystal_face_index_l
_exptl_crystal_face_perp_dist
0.00 1.00 1.00 0.0400
0.00 -1.00 -1.00 0.0400
0.00 0.00 1.00 0.0650
0.00 0.00 -1.00 0.0650
-1.00 0.00 0.00 0.1800
1.00 0.00 0.00 0.1800

loop_
_geom_angle_atom_site_label_1
_geom_angle_atom_site_label_2
_geom_angle_atom_site_label_3
_geom_angle
C07 C01 C02 126.7(2)
C07 C01 C06 118.1(2)
C02 C01 C06 115.2(2)
C03 C02 C01 121.5(2)
C03 C02 Br2 116.1(2)
C01 C02 Br2 122.3(2)
C02 C03 C04 123.0(2)
C02 C03 H03 121.7(17)
C04 C03 H03 115.3(17)
C08 C04 C03 117.6(2)
C08 C04 C05 126.6(2)
C03 C04 C05 115.8(2)
C06 C05 C04 120.9(2)
C06 C05 Br5 117.2(2)
C04 C05 Br5 121.8(2)
C05 C06 C01 123.5(2)
C05 C06 H06 121.4(19)
C01 C06 H06 115.1(19)
C01 C07 C71 128.0(2)
C01 C07 C72 119.9(2)
C71 C07 C72 112.0(2)
C04 C08 C81 121.0(2)
C04 C08 C82 127.4(2)
C81 C08 C82 111.5(2)
N71 C71 C07 171.4(3)
N72 C72 C07 178.1(3)
N81 C81 C08 177.2(3)
N82 C82 C08 170.1(3)
C11 S1 C13 99.58(13)
C12 S2 C14 99.74(12)
C13 S3 C15 104.0(2)
C14 S4 C16 101.1(2)
C2 C1 C9 118.9(2)
C2 C1 C11 136.0(2)
C9 C1 C11 105.1(2)
C1 C2 C3 117.7(3)
C1 C2 H2 123.4(18)
C3 C2 H2 118.8(18)
C4 C3 C2 123.2(3)
C4 C3 H3 121.6(21)
C2 C3 H3 115.2(21)
C3 C4 C10 120.0(3)
C3 C4 H4 121.0(23)
C10 C4 H4 118.9(23)
C6 C5 C10 120.5(3)
C6 C5 H5 121.7(20)
C10 C5 H5 117.8(20)
C5 C6 C7 122.5(3)
C5 C6 H6 117.7(22)
C7 C6 H6 119.8(22)
C8 C7 C6 118.3(3)
C8 C7 H7 122.2(19)
C6 C7 H7 119.6(19)
C7 C8 C9 118.9(3)
C7 C8 C12 136.2(3)
C9 C8 C12 104.8(2)
C10 C9 C1 124.4(3)
C10 C9 C8 124.2(3)
C1 C9 C8 111.4(2)
C9 C10 C5 115.6(3)
C9 C10 C4 115.8(3)
C5 C10 C4 128.6(3)
C12 C11 C1 109.3(2)
C12 C11 S1 123.4(2)
C1 C11 S1 127.2(2)
C11 C12 C8 109.4(2)
C11 C12 S2 123.3(2)
C8 C12 S2 127.3(2)
C14 C13 S3 122.4(2)
C14 C13 S1 122.8(2)
S3 C13 S1 114.4(2)
C13 C14 S4 122.5(2)
C13 C14 S2 123.4(2)
S4 C14 S2 113.8(2)
S3 C15 H151 112.0(34)
S3 C15 H152 108.0(36)
H151 C15 H152 107.7(47)
S3 C15 H153 105.5(35)
H151 C15 H153 111.0(47)
H152 C15 H153 112.7(48)
S4 C16 H161 110.8(21)
S4 C16 H162 109.3(23)
H161 C16 H162 115.3(31)
S4 C16 H163 107.2(23)
H161 C16 H163 107.6(31)
H162 C16 H163 106.4(32)

loop_
_geom_bond_atom_site_label_1
_geom_bond_atom_site_label_2
_geom_bond_distance
Br2 C02 1.892(2)
Br5 C05 1.888(2)
C01 C07 1.385(3)
C01 C02 1.453(4)
C01 C06 1.455(3)
C02 C03 1.353(4)
C03 C04 1.450(3)
C03 H03 0.96(3)
C04 C08 1.387(4)
C04 C05 1.455(3)
C05 C06 1.350(4)
C06 H06 0.91(3)
C07 C71 1.444(4)
C07 C72 1.447(4)
C08 C81 1.439(4)
C08 C82 1.444(4)
C71 N71 1.146(4)
C72 N72 1.148(4)
C81 N81 1.150(4)
C82 N82 1.143(3)
S1 C11 1.747(3)
S1 C13 1.788(3)
S2 C12 1.749(3)
S2 C14 1.788(3)
S3 C13 1.763(3)
S3 C15 1.789(4)
S4 C14 1.762(3)
S4 C16 1.813(4)
C1 C2 1.381(4)
C1 C9 1.417(4)
C1 C11 1.473(4)
C2 C3 1.429(4)
C2 H2 0.94(3)
C3 C4 1.373(4)
C3 H3 0.97(4)
C4 C10 1.433(4)
C4 H4 0.95(4)
C5 C6 1.382(5)
C5 C10 1.430(4)
C5 H5 0.97(3)
C6 C7 1.422(4)
C6 H6 0.96(4)
C7 C8 1.373(4)
C7 H7 0.98(3)
C8 C9 1.422(4)
C8 C12 1.475(4)
C9 C10 1.395(4)
C11 C12 1.369(4)
C13 C14 1.338(4)
C15 H151 0.88(6)
C15 H152 0.93(6)
C15 H153 0.86(5)
C16 H161 1.00(4)
C16 H162 0.95(4)
C16 H163 0.99(4)

loop_
_geom_torsion_atom_site_label_1
_geom_torsion_atom_site_label_2
_geom_torsion_atom_site_label_3
_geom_torsion_atom_site_label_4
_geom_torsion
C15 S3 C13 C14 -142.6(3)
S3 C13 C14 S4 0.8(4)
C13 C14 S4 C16 127.5(3)
